data_1545876
loop_
_publ_author_name
'Stefan, Mihaela Corina'
'Dissanayake, Dushanthi'
'McCandless, Gregory T.'
'Biewer, Michael C.'

_publ_section_title
;
 Systematic variation of thiophene substituents in photochromic
 spiropyrans
;
_journal_name_full 'Photochem. Photobiol. Sci.'
_journal_paper_doi 10.1039/C7PP00057J
_journal_year 2017
_chemical_formula_moiety 'C23 H20 N2 O3 S'
_chemical_formula_sum 'C23 H20 N2 O3 S'
_chemical_formula_weight 404.47
_space_group_crystal_system monoclinic
_space_group_IT_number 14
_space_group_name_Hall '-P 2yn'
_space_group_name_H-M_alt 'P 1 21/n 1'
_symmetry_space_group_name_Hall '-P 2yn'
_symmetry_space_group_name_H-M 'P 1 21/n 1'
_atom_sites_solution_hydrogens geom
_audit_creation_method SHELXL-2014/7
_audit_update_record
;
2016-12-02 deposited with the CCDC.
2017-04-25 downloaded from the CCDC.
;
_cell_angle_alpha 90
_cell_angle_beta 101.851(11)
_cell_angle_gamma 90
_cell_formula_units_Z 4
_cell_length_a 10.020(2)
_cell_length_b 11.238(3)
_cell_length_c 17.984(5)
_cell_measurement_reflns_used 9872
_cell_measurement_temperature 90(2)
_cell_measurement_theta_max 30.54
_cell_measurement_theta_min 2.58
_cell_volume 1981.9(9)
_computing_cell_refinement 'Bruker SAINT'
_computing_data_collection 'Bruker APEX2'
_computing_data_reduction 'Bruker SAINT'
_computing_molecular_graphics 'ORTEP-3 for Windows (Farrugia, 2012)'
_computing_publication_material 'publCIF (Westrip, 2010)'
_computing_structure_refinement 'SHELXL-2014/7 (Sheldrick, 2014)'
_computing_structure_solution 'SHELXTL Intrinsic Phasing (Sheldrick, 2014)'
_diffrn_ambient_temperature 90(2)
_diffrn_measured_fraction_theta_full 1.000
_diffrn_measured_fraction_theta_max 0.993
_diffrn_measurement_device_type
;
Bruker Kappa D8 Quest CMOS diffractometer (with an Oxford Cryosystems cryostream
cooler)
;
_diffrn_measurement_method '\f and \w scans'
_diffrn_radiation_monochromator 'HELIOS optics'
_diffrn_radiation_type MoK\a
_diffrn_radiation_wavelength 0.71073
_diffrn_reflns_av_R_equivalents 0.0516
_diffrn_reflns_av_unetI/netI 0.0409
_diffrn_reflns_Laue_measured_fraction_full 1.000
_diffrn_reflns_Laue_measured_fraction_max 0.993
_diffrn_reflns_limit_h_max 14
_diffrn_reflns_limit_h_min -14
_diffrn_reflns_limit_k_max 16
_diffrn_reflns_limit_k_min -16
_diffrn_reflns_limit_l_max 25
_diffrn_reflns_limit_l_min -25
_diffrn_reflns_number 40647
_diffrn_reflns_point_group_measured_fraction_full 1.000
_diffrn_reflns_point_group_measured_fraction_max 0.993
_diffrn_reflns_theta_full 25.242
_diffrn_reflns_theta_max 30.568
_diffrn_reflns_theta_min 2.150
_diffrn_source 'I\mS microfocus tube'
_exptl_absorpt_coefficient_mu 0.191
_exptl_absorpt_correction_T_max 0.7461
_exptl_absorpt_correction_T_min 0.6962
_exptl_absorpt_correction_type multi-scan
_exptl_absorpt_process_details 'SADABS (Sheldrick, 2002)'
_exptl_crystal_colour yellow
_exptl_crystal_density_diffrn 1.356
_exptl_crystal_description fragment
_exptl_crystal_F_000 848
_exptl_crystal_recrystallization_method 'Re-crystallisation from solvent: ethyl acetate / hexanes'
_exptl_crystal_size_max 0.180
_exptl_crystal_size_mid 0.180
_exptl_crystal_size_min 0.040
_refine_diff_density_max 0.579
_refine_diff_density_min -0.445
_refine_diff_density_rms 0.067
_refine_ls_extinction_method none
_refine_ls_goodness_of_fit_ref 1.038
_refine_ls_hydrogen_treatment constr
_refine_ls_matrix_type full
_refine_ls_number_parameters 265
_refine_ls_number_reflns 6036
_refine_ls_number_restraints 0
_refine_ls_restrained_S_all 1.038
_refine_ls_R_factor_all 0.0726
_refine_ls_R_factor_gt 0.0499
_refine_ls_shift/su_max 0.002
_refine_ls_shift/su_mean 0.000
_refine_ls_structure_factor_coef Fsqd
_refine_ls_weighting_details 'w=1/[\s^2^(Fo^2^)+(0.0553P)^2^+1.4457P] where P=(Fo^2^+2Fc^2^)/3'
_refine_ls_weighting_scheme calc
_refine_ls_wR_factor_gt 0.1155
_refine_ls_wR_factor_ref 0.1250
_reflns_Friedel_coverage 0.000
_reflns_number_gt 4727
_reflns_number_total 6036
_reflns_threshold_expression 'I > 2\s(I)'
_cod_data_source_file c7pp00057j2.cif
_cod_data_source_block C23H20N2O3S_scd0687
_cod_database_code 1545876
_publcif_datablock.id {ba3733f1-61e9-444e-b5c0-acd77cd1d62e}

_shelx_shelxl_version_number 2014/7
_shelx_space_group_comment
;
The symmetry employed for this shelxl refinement is uniquely defined
by the following loop, which should always be used as a source of
symmetry information in preference to the above space-group names.
They are only intended as comments.
;
_shelx_estimated_absorpt_t_min 0.966
_shelx_estimated_absorpt_t_max 0.992

loop_
_space_group_symop_operation_xyz
'x, y, z'
'-x+1/2, y+1/2, -z+1/2'
'-x, -y, -z'
'x-1/2, -y-1/2, z-1/2'

loop_
_atom_site_label
_atom_site_type_symbol
_atom_site_fract_x
_atom_site_fract_y
_atom_site_fract_z
_atom_site_U_iso_or_equiv
_atom_site_adp_type
_atom_site_occupancy
_atom_site_site_symmetry_order
_atom_site_calc_flag
_atom_site_refinement_flags_posn
_atom_site_refinement_flags_adp
S1 S 0.09433(4) 0.68704(4) 1.09423(2) 0.02240(11) Uani 1 1 d . .
O1 O 0.23573(12) 0.62998(9) 0.64027(6) 0.0161(2) Uani 1 1 d . .
O2 O 0.26045(15) 0.70686(12) 0.29997(7) 0.0293(3) Uani 1 1 d . .
O3 O 0.30310(13) 0.88550(10) 0.34421(7) 0.0230(3) Uani 1 1 d . .
N1 N 0.37356(13) 0.49005(11) 0.71927(7) 0.0152(3) Uani 1 1 d . .
N2 N 0.27667(14) 0.77976(12) 0.35197(7) 0.0166(3) Uani 1 1 d . .
C1 C 0.24436(15) 0.66190(12) 0.56935(8) 0.0115(3) Uani 1 1 d . .
C2 C 0.24697(14) 0.78363(12) 0.55468(8) 0.0113(3) Uani 1 1 d . .
H2 H 0.2418 0.8395 0.5936 0.014 Uiso 1 1 calc R U
C3 C 0.25712(14) 0.82269(13) 0.48303(8) 0.0120(3) Uani 1 1 d . .
H3A H 0.2597 0.9053 0.4723 0.014 Uiso 1 1 calc R U
C4 C 0.26346(14) 0.73890(13) 0.42699(8) 0.0121(3) Uani 1 1 d . .
C5 C 0.25773(15) 0.61751(13) 0.44012(8) 0.0141(3) Uani 1 1 d . .
H5 H 0.2605 0.5622 0.4005 0.017 Uiso 1 1 calc R U
C6 C 0.24793(15) 0.57780(13) 0.51207(8) 0.0135(3) Uani 1 1 d . .
C7 C 0.23910(18) 0.45277(13) 0.53099(9) 0.0192(3) Uani 1 1 d . .
H7 H 0.2366 0.3941 0.4927 0.023 Uiso 1 1 calc R U
C8 C 0.23447(19) 0.41950(13) 0.60134(9) 0.0200(3) Uani 1 1 d . .
H8 H 0.2235 0.3373 0.6109 0.024 Uiso 1 1 calc R U
C9 C 0.24556(16) 0.50474(12) 0.66631(8) 0.0150(3) Uani 1 1 d . .
C10 C 0.35743(15) 0.52799(12) 0.79070(8) 0.0121(3) Uani 1 1 d . .
C11 C 0.45668(15) 0.55621(13) 0.85382(8) 0.0135(3) Uani 1 1 d . .
H11 H 0.5508 0.5519 0.8524 0.016 Uiso 1 1 calc R U
C12 C 0.41399(15) 0.59115(13) 0.91965(8) 0.0127(3) Uani 1 1 d . .
H12 H 0.4810 0.6099 0.9636 0.015 Uiso 1 1 calc R U
C13 C 0.27659(14) 0.59952(12) 0.92332(8) 0.0103(3) Uani 1 1 d . .
C14 C 0.17768(14) 0.57023(12) 0.85795(8) 0.0109(3) Uani 1 1 d . .
H14 H 0.0834 0.5751 0.8588 0.013 Uiso 1 1 calc R U
C15 C 0.21890(15) 0.53451(12) 0.79295(8) 0.0113(3) Uani 1 1 d . .
C16 C 0.13640(16) 0.49264(13) 0.71720(8) 0.0140(3) Uani 1 1 d . .
C17 C 0.50119(18) 0.51365(16) 0.69497(10) 0.0241(4) Uani 1 1 d . .
H17A H 0.5767 0.4762 0.7306 0.036 Uiso 1 1 calc R U
H17B H 0.5163 0.5997 0.6940 0.036 Uiso 1 1 calc R U
H17C H 0.4963 0.4809 0.6440 0.036 Uiso 1 1 calc R U
C18 C 0.00830(16) 0.56633(15) 0.68811(9) 0.0201(3) Uani 1 1 d . .
H18A H 0.0311 0.6512 0.6928 0.030 Uiso 1 1 calc R U
H18B H -0.0603 0.5482 0.7182 0.030 Uiso 1 1 calc R U
H18C H -0.0282 0.5469 0.6347 0.030 Uiso 1 1 calc R U
C19 C 0.09789(18) 0.36105(14) 0.72449(9) 0.0199(3) Uani 1 1 d . .
H19A H 0.0409 0.3536 0.7625 0.030 Uiso 1 1 calc R U
H19B H 0.1810 0.3137 0.7403 0.030 Uiso 1 1 calc R U
H19C H 0.0472 0.3322 0.6753 0.030 Uiso 1 1 calc R U
C20 C 0.23623(14) 0.63732(12) 0.99428(8) 0.0108(3) Uani 1 1 d . .
C21 C 0.32987(15) 0.67267(13) 1.06213(8) 0.0139(3) Uani 1 1 d . .
H21 H 0.4258 0.6757 1.0661 0.017 Uiso 1 1 calc R U
C22 C 0.26679(15) 0.70190(13) 1.12103(8) 0.0135(3) Uani 1 1 d . .
H22 H 0.3133 0.7270 1.1700 0.016 Uiso 1 1 calc R U
C23 C 0.10466(16) 0.64166(15) 1.00472(9) 0.0172(3) Uani 1 1 d . .
H23 H 0.0276 0.6217 0.9664 0.021 Uiso 1 1 calc R U

loop_
_atom_site_aniso_label
_atom_site_aniso_U_11
_atom_site_aniso_U_22
_atom_site_aniso_U_33
_atom_site_aniso_U_23
_atom_site_aniso_U_13
_atom_site_aniso_U_12
S1 0.0201(2) 0.0303(2) 0.0185(2) -0.00681(16) 0.00788(15) -0.00050(16)
O1 0.0323(6) 0.0075(5) 0.0086(5) -0.0002(4) 0.0046(4) 0.0011(4)
O2 0.0496(8) 0.0276(7) 0.0137(5) -0.0002(5) 0.0134(5) 0.0030(6)
O3 0.0290(6) 0.0205(6) 0.0224(6) 0.0069(5) 0.0118(5) -0.0010(5)
N1 0.0190(6) 0.0145(6) 0.0134(6) 0.0008(5) 0.0067(5) 0.0033(5)
N2 0.0177(6) 0.0202(6) 0.0136(6) 0.0033(5) 0.0070(5) 0.0034(5)
C1 0.0140(6) 0.0108(6) 0.0090(6) -0.0006(5) 0.0008(5) -0.0010(5)
C2 0.0119(6) 0.0104(6) 0.0109(6) -0.0019(5) 0.0009(5) -0.0006(5)
C3 0.0111(6) 0.0108(6) 0.0138(6) 0.0014(5) 0.0019(5) 0.0007(5)
C4 0.0111(6) 0.0162(7) 0.0094(6) 0.0017(5) 0.0032(5) 0.0006(5)
C5 0.0179(7) 0.0137(7) 0.0111(6) -0.0028(5) 0.0041(5) -0.0002(5)
C6 0.0174(7) 0.0118(6) 0.0112(6) -0.0017(5) 0.0027(5) -0.0009(5)
C7 0.0330(9) 0.0098(6) 0.0152(7) -0.0046(5) 0.0057(6) -0.0015(6)
C8 0.0370(9) 0.0072(6) 0.0170(7) -0.0016(5) 0.0079(7) -0.0003(6)
C9 0.0270(8) 0.0066(6) 0.0117(6) 0.0005(5) 0.0048(6) 0.0000(5)
C10 0.0168(7) 0.0085(6) 0.0119(6) 0.0031(5) 0.0053(5) 0.0027(5)
C11 0.0114(6) 0.0142(7) 0.0154(7) 0.0033(5) 0.0039(5) 0.0021(5)
C12 0.0125(6) 0.0121(6) 0.0124(6) 0.0022(5) -0.0003(5) 0.0007(5)
C13 0.0130(6) 0.0073(6) 0.0105(6) 0.0010(5) 0.0021(5) -0.0002(5)
C14 0.0110(6) 0.0082(6) 0.0131(6) 0.0011(5) 0.0013(5) -0.0002(5)
C15 0.0148(7) 0.0075(6) 0.0106(6) 0.0014(5) 0.0005(5) -0.0004(5)
C16 0.0185(7) 0.0118(6) 0.0110(6) -0.0008(5) 0.0012(5) -0.0019(5)
C17 0.0249(8) 0.0308(9) 0.0205(8) 0.0019(7) 0.0136(7) 0.0049(7)
C18 0.0185(8) 0.0243(8) 0.0150(7) 0.0003(6) -0.0027(6) 0.0006(6)
C19 0.0284(9) 0.0151(7) 0.0160(7) -0.0014(6) 0.0041(6) -0.0081(6)
C20 0.0134(6) 0.0073(6) 0.0116(6) 0.0013(5) 0.0023(5) 0.0009(5)
C21 0.0146(7) 0.0140(6) 0.0124(6) 0.0015(5) 0.0012(5) -0.0005(5)
C22 0.0165(7) 0.0131(6) 0.0099(6) 0.0010(5) 0.0007(5) -0.0014(5)
C23 0.0140(7) 0.0238(8) 0.0141(7) -0.0066(6) 0.0038(6) -0.0003(6)

loop_
_atom_type_symbol
_atom_type_description
_atom_type_scat_dispersion_real
_atom_type_scat_dispersion_imag
_atom_type_scat_source
C C 0.0033 0.0016 'International Tables Vol C Tables 4.2.6.8 and 6.1.1.4'
H H 0.0000 0.0000 'International Tables Vol C Tables 4.2.6.8 and 6.1.1.4'
N N 0.0061 0.0033 'International Tables Vol C Tables 4.2.6.8 and 6.1.1.4'
O O 0.0106 0.0060 'International Tables Vol C Tables 4.2.6.8 and 6.1.1.4'
S S 0.1246 0.1234 'International Tables Vol C Tables 4.2.6.8 and 6.1.1.4'

loop_
_geom_angle_atom_site_label_1
_geom_angle_atom_site_label_2
_geom_angle_atom_site_label_3
_geom_angle
C22 S1 C23 92.38(7)
C1 O1 C9 122.73(11)
C10 N1 C9 108.54(12)
C10 N1 C17 119.69(13)
C9 N1 C17 119.82(13)
O2 N2 O3 123.71(13)
O2 N2 C4 118.15(13)
O3 N2 C4 118.14(13)
O1 C1 C2 116.65(12)
O1 C1 C6 122.19(13)
C2 C1 C6 121.14(13)
C3 C2 C1 119.67(13)
C3 C2 H2 120.2
C1 C2 H2 120.2
C2 C3 C4 118.87(13)
C2 C3 H3A 120.6
C4 C3 H3A 120.6
C5 C4 C3 122.21(13)
C5 C4 N2 118.83(13)
C3 C4 N2 118.96(13)
C4 C5 C6 119.14(13)
C4 C5 H5 120.4
C6 C5 H5 120.4
C5 C6 C1 118.94(13)
C5 C6 C7 123.20(13)
C1 C6 C7 117.86(13)
C8 C7 C6 120.72(14)
C8 C7 H7 119.6
C6 C7 H7 119.6
C7 C8 C9 123.46(14)
C7 C8 H8 118.3
C9 C8 H8 118.3
N1 C9 O1 108.08(12)
N1 C9 C8 110.84(13)
O1 C9 C8 111.84(12)
N1 C9 C16 103.70(11)
O1 C9 C16 104.94(11)
C8 C9 C16 116.79(13)
C11 C10 N1 128.78(14)
C11 C10 C15 120.97(13)
N1 C10 C15 110.25(13)
C10 C11 C12 117.82(13)
C10 C11 H11 121.1
C12 C11 H11 121.1
C13 C12 C11 122.46(13)
C13 C12 H12 118.8
C11 C12 H12 118.8
C12 C13 C14 118.40(13)
C12 C13 C20 120.53(13)
C14 C13 C20 121.07(13)
C15 C14 C13 119.54(13)
C15 C14 H14 120.2
C13 C14 H14 120.2
C14 C15 C10 120.81(13)
C14 C15 C16 130.54(13)
C10 C15 C16 108.60(12)
C15 C16 C18 113.86(12)
C15 C16 C19 108.75(12)
C18 C16 C19 110.01(13)
C15 C16 C9 100.39(12)
C18 C16 C9 112.99(12)
C19 C16 C9 110.46(12)
N1 C17 H17A 109.5
N1 C17 H17B 109.5
H17A C17 H17B 109.5
N1 C17 H17C 109.5
H17A C17 H17C 109.5
H17B C17 H17C 109.5
C16 C18 H18A 109.5
C16 C18 H18B 109.5
H18A C18 H18B 109.5
C16 C18 H18C 109.5
H18A C18 H18C 109.5
H18B C18 H18C 109.5
C16 C19 H19A 109.5
C16 C19 H19B 109.5
H19A C19 H19B 109.5
C16 C19 H19C 109.5
H19A C19 H19C 109.5
H19B C19 H19C 109.5
C23 C20 C21 110.69(13)
C23 C20 C13 124.76(13)
C21 C20 C13 124.55(13)
C22 C21 C20 113.35(13)
C22 C21 H21 123.3
C20 C21 H21 123.3
C21 C22 S1 110.93(11)
C21 C22 H22 124.5
S1 C22 H22 124.5
C20 C23 S1 112.65(11)
C20 C23 H23 123.7
S1 C23 H23 123.7

loop_
_geom_bond_atom_site_label_1
_geom_bond_atom_site_label_2
_geom_bond_distance
S1 C22 1.7042(16)
S1 C23 1.7119(16)
O1 C1 1.3446(17)
O1 C9 1.4802(17)
O2 N2 1.2287(18)
O3 N2 1.2317(18)
N1 C10 1.3941(19)
N1 C9 1.441(2)
N1 C17 1.458(2)
N2 C4 1.4567(19)
C1 C2 1.3945(19)
C1 C6 1.4039(19)
C2 C3 1.385(2)
C2 H2 0.9500
C3 C4 1.390(2)
C3 H3A 0.9500
C4 C5 1.388(2)
C5 C6 1.391(2)
C5 H5 0.9500
C6 C7 1.453(2)
C7 C8 1.329(2)
C7 H7 0.9500
C8 C9 1.497(2)
C8 H8 0.9500
C9 C16 1.570(2)
C10 C11 1.384(2)
C10 C15 1.399(2)
C11 C12 1.395(2)
C11 H11 0.9500
C12 C13 1.395(2)
C12 H12 0.9500
C13 C14 1.412(2)
C13 C20 1.478(2)
C14 C15 1.377(2)
C14 H14 0.9500
C15 C16 1.516(2)
C16 C18 1.527(2)
C16 C19 1.541(2)
C17 H17A 0.9800
C17 H17B 0.9800
C17 H17C 0.9800
C18 H18A 0.9800
C18 H18B 0.9800
C18 H18C 0.9800
C19 H19A 0.9800
C19 H19B 0.9800
C19 H19C 0.9800
C20 C23 1.370(2)
C20 C21 1.434(2)
C21 C22 1.380(2)
C21 H21 0.9500
C22 H22 0.9500
C23 H23 0.9500

loop_
_geom_torsion_atom_site_label_1
_geom_torsion_atom_site_label_2
_geom_torsion_atom_site_label_3
_geom_torsion_atom_site_label_4
_geom_torsion
C9 O1 C1 C2 -173.85(13)
C9 O1 C1 C6 7.4(2)
O1 C1 C2 C3 179.36(13)
C6 C1 C2 C3 -1.8(2)
C1 C2 C3 C4 0.5(2)
C2 C3 C4 C5 1.1(2)
C2 C3 C4 N2 -178.88(13)
O2 N2 C4 C5 11.4(2)
O3 N2 C4 C5 -168.79(14)
O2 N2 C4 C3 -168.64(14)
O3 N2 C4 C3 11.2(2)
C3 C4 C5 C6 -1.3(2)
N2 C4 C5 C6 178.69(13)
C4 C5 C6 C1 -0.1(2)
C4 C5 C6 C7 178.96(15)
O1 C1 C6 C5 -179.63(14)
C2 C1 C6 C5 1.6(2)
O1 C1 C6 C7 1.3(2)
C2 C1 C6 C7 -177.47(14)
C5 C6 C7 C8 177.75(16)
C1 C6 C7 C8 -3.2(2)
C6 C7 C8 C9 -3.5(3)
C10 N1 C9 O1 82.94(14)
C17 N1 C9 O1 -59.66(17)
C10 N1 C9 C8 -154.17(12)
C17 N1 C9 C8 63.23(17)
C10 N1 C9 C16 -28.08(14)
C17 N1 C9 C16 -170.68(13)
C1 O1 C9 N1 109.56(14)
C1 O1 C9 C8 -12.7(2)
C1 O1 C9 C16 -140.27(13)
C7 C8 C9 N1 -109.85(19)
C7 C8 C9 O1 10.8(2)
C7 C8 C9 C16 131.72(18)
C9 N1 C10 C11 -163.52(14)
C17 N1 C10 C11 -20.9(2)
C9 N1 C10 C15 17.00(16)
C17 N1 C10 C15 159.66(13)
N1 C10 C11 C12 -179.34(14)
C15 C10 C11 C12 0.1(2)
C10 C11 C12 C13 -0.7(2)
C11 C12 C13 C14 0.7(2)
C11 C12 C13 C20 -179.80(13)
C12 C13 C14 C15 0.0(2)
C20 C13 C14 C15 -179.53(12)
C13 C14 C15 C10 -0.6(2)
C13 C14 C15 C16 176.59(13)
C11 C10 C15 C14 0.6(2)
N1 C10 C15 C14 -179.92(12)
C11 C10 C15 C16 -177.19(13)
N1 C10 C15 C16 2.34(16)
C14 C15 C16 C18 43.1(2)
C10 C15 C16 C18 -139.47(13)
C14 C15 C16 C19 -79.96(19)
C10 C15 C16 C19 97.49(14)
C14 C15 C16 C9 164.10(14)
C10 C15 C16 C9 -18.45(14)
N1 C9 C16 C15 27.46(13)
O1 C9 C16 C15 -85.84(13)
C8 C9 C16 C15 149.68(13)
N1 C9 C16 C18 149.10(12)
O1 C9 C16 C18 35.79(16)
C8 C9 C16 C18 -88.68(16)
N1 C9 C16 C19 -87.20(14)
O1 C9 C16 C19 159.50(12)
C8 C9 C16 C19 35.02(18)
C12 C13 C20 C23 -176.08(14)
C14 C13 C20 C23 3.4(2)
C12 C13 C20 C21 2.8(2)
C14 C13 C20 C21 -177.63(13)
C23 C20 C21 C22 0.17(18)
C13 C20 C21 C22 -178.88(13)
C20 C21 C22 S1 -0.17(16)
C23 S1 C22 C21 0.10(12)
C21 C20 C23 S1 -0.09(17)
C13 C20 C23 S1 178.96(11)
C22 S1 C23 C20 0.00(13)
